data_7218467
loop_
_publ_author_name
'Coles, S. J.'
'Ellis, A. L.'
'Leung, K.'
'Sarson, J.'
'Threlfall, T. L.'
'Tizzard, G. J.'

_publ_section_title
;
 Relationships between the racemic structures of substituted mandelic
 acids containing 8- and 10-membered hydrogen bonded dimer rings
;
_journal_issue 47
_journal_name_full CrystEngComm
_journal_page_first 10816
_journal_paper_doi 10.1039/C4CE01832J
_journal_volume 16
_journal_year 2014
_chemical_formula_moiety 'C9 H10 O3'
_chemical_formula_sum 'C9 H10 O3'
_chemical_formula_weight 166.17
_chemical_name_systematic
;
 ?
;
_space_group_IT_number 61
_symmetry_cell_setting orthorhombic
_symmetry_space_group_name_Hall '-P 2ac 2ab'
_symmetry_space_group_name_H-M 'P b c a'
_atom_sites_solution_hydrogens geom
_atom_sites_solution_primary direct
_atom_sites_solution_secondary difmap
_audit_creation_method SHELXL-97
_cell_angle_alpha 90.00
_cell_angle_beta 90.00
_cell_angle_gamma 90.00
_cell_formula_units_Z 8
_cell_length_a 9.8365(7)
_cell_length_b 9.4215(7)
_cell_length_c 19.2390(15)
_cell_measurement_reflns_used 5376
_cell_measurement_temperature 120(2)
_cell_measurement_theta_max 27.48
_cell_measurement_theta_min 2.91
_cell_volume 1783.0(2)
_computing_structure_refinement 'SHELXL-97 (Sheldrick, 2008)'
_diffrn_ambient_temperature 120(2)
_diffrn_detector_area_resol_mean 9.091
_diffrn_measured_fraction_theta_full 0.996
_diffrn_measured_fraction_theta_max 0.996
_diffrn_measurement_device_type 'Bruker-Nonius Roper CCD camera on \k-goniostat'
_diffrn_measurement_method '\f & \w scans'
_diffrn_radiation_monochromator graphite
_diffrn_radiation_source 'Bruker-Nonius FR591 rotating anode'
_diffrn_radiation_type MoK\a
_diffrn_radiation_wavelength 0.71073
_diffrn_reflns_av_R_equivalents 0.1212
_diffrn_reflns_av_sigmaI/netI 0.0888
_diffrn_reflns_limit_h_max 12
_diffrn_reflns_limit_h_min -11
_diffrn_reflns_limit_k_max 12
_diffrn_reflns_limit_k_min -10
_diffrn_reflns_limit_l_max 24
_diffrn_reflns_limit_l_min -20
_diffrn_reflns_number 15878
_diffrn_reflns_theta_full 27.49
_diffrn_reflns_theta_max 27.49
_diffrn_reflns_theta_min 2.96
_exptl_absorpt_coefficient_mu 0.093
_exptl_absorpt_correction_T_max 0.9889
_exptl_absorpt_correction_T_min 0.9807
_exptl_absorpt_correction_type multi-scan
_exptl_absorpt_process_details 'SADABS 2007/2 (Sheldrick, G.M., 2007)'
_exptl_crystal_colour Colourless
_exptl_crystal_density_diffrn 1.238
_exptl_crystal_density_method 'not measured'
_exptl_crystal_description Block
_exptl_crystal_F_000 704
_exptl_crystal_size_max 0.21
_exptl_crystal_size_mid 0.18
_exptl_crystal_size_min 0.12
_refine_diff_density_max 0.141
_refine_diff_density_min -0.134
_refine_diff_density_rms 0.038
_refine_ls_extinction_coef 0.023(5)
_refine_ls_extinction_expression Fc^*^=kFc[1+0.001xFc^2^\l^3^/sin(2\q)]^-1/4^
_refine_ls_extinction_method SHELXL
_refine_ls_goodness_of_fit_ref 0.996
_refine_ls_hydrogen_treatment constr
_refine_ls_matrix_type full
_refine_ls_number_parameters 113
_refine_ls_number_reflns 2038
_refine_ls_number_restraints 0
_refine_ls_restrained_S_all 0.996
_refine_ls_R_factor_all 0.1920
_refine_ls_R_factor_gt 0.0710
_refine_ls_shift/su_max 0.000
_refine_ls_shift/su_mean 0.000
_refine_ls_structure_factor_coef Fsqd
_refine_ls_weighting_details 'calc w=1/[\s^2^(Fo^2^)+(0.0923P)^2^+0.0700P] where P=(Fo^2^+2Fc^2^)/3'
_refine_ls_weighting_scheme calc
_refine_ls_wR_factor_gt 0.1594
_refine_ls_wR_factor_ref 0.2198
_reflns_number_gt 790
_reflns_number_total 2038
_reflns_threshold_expression >2\s(I)
_cod_data_source_file c4ce01832j2.cif
_cod_data_source_block racemate4methylmandelicacid-RS-4MeMA
_cod_depositor_comments
;
The following automatic conversions were performed:

'_symmetry_cell_setting' value 'Orthorhombic' changed to
'orthorhombic' according to
/usr/data/users/saulius/crontab/automatic-downloads/rss-feeds/RSC/lib/dictionaries/cif_core.dic
dictionary named 'cif_core.dic' version 2.4.2 from
2011-04-26.

'_exptl_absorpt_correction_type' value 'Multi-scan'
changed to 'multi-scan' according to
/usr/data/users/saulius/crontab/automatic-downloads/rss-feeds/RSC/lib/dictionaries/cif_core.dic
dictionary named 'cif_core.dic' version 2.4.2 from 2011-04-26.

Automatic conversion script
Id: cif_fix_values 2827 2014-09-09 07:05:25Z andrius 

 Adding full bibliography for 7218452--7218470.cif.
;
_cod_original_sg_symbol_Hall -P2ac2ab
_cod_original_sg_symbol_H-M Pbca
_cod_database_code 7218467

loop_
_symmetry_equiv_pos_as_xyz
'x, y, z'
'-x+1/2, -y, z+1/2'
'-x, y+1/2, -z+1/2'
'x+1/2, -y+1/2, -z'
'-x, -y, -z'
'x-1/2, y, -z-1/2'
'x, -y-1/2, z-1/2'
'-x-1/2, y-1/2, z'

loop_
_atom_site_label
_atom_site_type_symbol
_atom_site_fract_x
_atom_site_fract_y
_atom_site_fract_z
_atom_site_U_iso_or_equiv
_atom_site_adp_type
_atom_site_occupancy
_atom_site_symmetry_multiplicity
_atom_site_calc_flag
_atom_site_refinement_flags
O2 O 0.4254(2) 0.1316(2) 0.46160(14) 0.0917(9) Uani 1 1 d .
H2 H 0.3471 0.1287 0.4789 0.138 Uiso 1 1 calc R
O1 O 0.68806(19) 0.3877(2) 0.47687(12) 0.0887(8) Uani 1 1 d .
H1 H 0.6362 0.4585 0.4767 0.133 Uiso 1 1 calc R
O3 O 0.4212(2) 0.3501(2) 0.50439(14) 0.0966(9) Uani 1 1 d .
C8 C 0.6213(3) 0.2704(3) 0.44434(17) 0.0759(9) Uani 1 1 d .
H8 H 0.6726 0.1823 0.4567 0.091 Uiso 1 1 calc R
C9 C 0.4796(3) 0.2565(3) 0.47352(18) 0.0757(9) Uani 1 1 d .
C5 C 0.6200(3) 0.2830(3) 0.36637(18) 0.0763(9) Uani 1 1 d .
C4 C 0.5413(4) 0.3823(4) 0.3332(2) 0.1061(12) Uani 1 1 d .
H4 H 0.4844 0.4432 0.3596 0.127 Uiso 1 1 calc R
C2 C 0.6233(5) 0.3085(5) 0.2214(2) 0.1071(12) Uani 1 1 d .
C6 C 0.7007(4) 0.1981(4) 0.3255(2) 0.1027(12) Uani 1 1 d .
H6 H 0.7569 0.1286 0.3468 0.123 Uiso 1 1 calc R
C3 C 0.5440(5) 0.3945(4) 0.2612(3) 0.1165(14) Uani 1 1 d .
H3 H 0.4892 0.4645 0.2393 0.140 Uiso 1 1 calc R
C7 C 0.7016(5) 0.2119(5) 0.2539(2) 0.1213(14) Uani 1 1 d .
H7 H 0.7587 0.1518 0.2271 0.146 Uiso 1 1 calc R
C1 C 0.6222(6) 0.3231(6) 0.1425(2) 0.161(2) Uani 1 1 d .
H1A H 0.5406 0.3750 0.1281 0.242 Uiso 1 1 calc R
H1B H 0.6220 0.2286 0.1213 0.242 Uiso 1 1 calc R
H1C H 0.7033 0.3752 0.1275 0.242 Uiso 1 1 calc R

loop_
_atom_site_aniso_label
_atom_site_aniso_U_11
_atom_site_aniso_U_22
_atom_site_aniso_U_33
_atom_site_aniso_U_23
_atom_site_aniso_U_13
_atom_site_aniso_U_12
O2 0.0784(15) 0.0692(14) 0.128(2) -0.0155(12) 0.0187(13) -0.0047(11)
O1 0.0628(13) 0.0725(14) 0.1307(19) -0.0158(13) -0.0106(12) 0.0043(10)
O3 0.0808(15) 0.0675(14) 0.142(2) -0.0182(13) 0.0171(13) 0.0011(11)
C8 0.0596(18) 0.0639(18) 0.104(3) -0.0082(16) -0.0050(18) 0.0072(14)
C9 0.072(2) 0.0612(18) 0.094(2) 0.0000(16) -0.0047(18) 0.0037(16)
C5 0.0590(17) 0.0710(19) 0.099(3) 0.0004(18) 0.0010(19) 0.0008(15)
C4 0.096(3) 0.103(3) 0.119(4) 0.008(2) -0.001(2) 0.025(2)
C2 0.110(3) 0.102(3) 0.110(3) 0.007(3) 0.011(3) -0.010(2)
C6 0.096(3) 0.102(3) 0.110(3) 0.001(2) 0.013(2) 0.025(2)
C3 0.112(3) 0.110(3) 0.127(4) 0.032(3) -0.014(3) 0.010(3)
C7 0.129(4) 0.120(3) 0.115(4) -0.001(3) 0.025(3) 0.019(3)
C1 0.208(5) 0.173(5) 0.104(4) 0.019(3) 0.005(4) -0.016(4)

loop_
_atom_type_symbol
_atom_type_description
_atom_type_scat_dispersion_real
_atom_type_scat_dispersion_imag
_atom_type_scat_source
C C 0.0033 0.0016 'International Tables Vol C Tables 4.2.6.8 and 6.1.1.4'
H H 0.0000 0.0000 'International Tables Vol C Tables 4.2.6.8 and 6.1.1.4'
O O 0.0106 0.0060 'International Tables Vol C Tables 4.2.6.8 and 6.1.1.4'

loop_
_geom_angle_atom_site_label_1
_geom_angle_atom_site_label_2
_geom_angle_atom_site_label_3
_geom_angle
C9 O2 H2 109.5
C8 O1 H1 109.5
O1 C8 C5 112.3(3)
O1 C8 C9 109.2(3)
C5 C8 C9 111.7(3)
O1 C8 H8 107.8
C5 C8 H8 107.8
C9 C8 H8 107.8
O3 C9 O2 123.2(3)
O3 C9 C8 124.0(3)
O2 C9 C8 112.8(3)
C4 C5 C6 117.1(4)
C4 C5 C8 121.5(3)
C6 C5 C8 121.3(3)
C5 C4 C3 120.6(4)
C5 C4 H4 119.7
C3 C4 H4 119.7
C7 C2 C3 118.0(4)
C7 C2 C1 121.9(5)
C3 C2 C1 120.2(5)
C5 C6 C7 121.3(4)
C5 C6 H6 119.4
C7 C6 H6 119.4
C2 C3 C4 121.5(4)
C2 C3 H3 119.3
C4 C3 H3 119.3
C2 C7 C6 121.5(4)
C2 C7 H7 119.3
C6 C7 H7 119.3
C2 C1 H1A 109.5
C2 C1 H1B 109.5
H1A C1 H1B 109.5
C2 C1 H1C 109.5
H1A C1 H1C 109.5
H1B C1 H1C 109.5

loop_
_geom_bond_atom_site_label_1
_geom_bond_atom_site_label_2
_geom_bond_distance
O2 C9 1.311(3)
O2 H2 0.8400
O1 C8 1.430(3)
O1 H1 0.8400
O3 C9 1.209(3)
C8 C5 1.505(4)
C8 C9 1.508(5)
C8 H8 1.0000
C5 C4 1.372(5)
C5 C6 1.374(4)
C4 C3 1.389(6)
C4 H4 0.9500
C2 C7 1.346(6)
C2 C3 1.361(6)
C2 C1 1.524(5)
C6 C7 1.384(5)
C6 H6 0.9500
C3 H3 0.9500
C7 H7 0.9500
C1 H1A 0.9800
C1 H1B 0.9800
C1 H1C 0.9800

loop_
_geom_hbond_atom_site_label_D
_geom_hbond_atom_site_label_H
_geom_hbond_atom_site_label_A
_geom_hbond_distance_DH
_geom_hbond_distance_HA
_geom_hbond_distance_DA
_geom_hbond_angle_DHA
_geom_hbond_site_symmetry_A
O2 H2 O1 0.84 1.79 2.624(3) 174.0 4_456
O1 H1 O3 0.84 1.92 2.718(3) 157.2 5_666
